data_7056358
loop_
_publ_author_name
'Gu, Xiaoxia'
'Wang, Shaowu'
'Wei, Yun'
'Zhu, Xiancui'
'Zhou, Shuangliu'
'Huang, Zeming'
'Mu, Xiaolong'

_publ_section_title
;
 Rare earth metal bisamido complexes with a NNO tridentate ligand and
 catalytic activity for selective polymerization of isoprene
;
_journal_name_full 'New J. Chem.'
_journal_paper_doi 10.1039/C7NJ01454F
_journal_year 2017
_chemical_formula_moiety 'C24 H51 Gd N4 O Si4'
_chemical_formula_sum 'C24 H51 Gd N4 O Si4'
_chemical_formula_weight 681.29
_space_group_crystal_system monoclinic
_space_group_IT_number 13
_space_group_name_Hall '-P 2yc'
_space_group_name_H-M_alt 'P 1 2/c 1'
_symmetry_space_group_name_Hall '-P 2yc'
_symmetry_space_group_name_H-M 'P 1 2/c 1'
_atom_sites_solution_hydrogens geom
_atom_sites_solution_primary direct
_audit_creation_date 2017-06-15
_audit_creation_method
;
Olex2 1.2
(compiled 2017.03.28 svn.r3405 for OlexSys, GUI svn.r5337)
;
_audit_update_record
;
2017-06-17 deposited with the CCDC.
2017-06-22 downloaded from the CCDC.
;
_cell_angle_alpha 90
_cell_angle_beta 101.2840(10)
_cell_angle_gamma 90
_cell_formula_units_Z 4
_cell_length_a 16.8027(16)
_cell_length_b 12.4348(12)
_cell_length_c 17.2821(16)
_cell_measurement_reflns_used 9932
_cell_measurement_temperature 293(2)
_cell_measurement_theta_max 27.60
_cell_measurement_theta_min 2.47
_cell_volume 3541.1(6)
_computing_cell_refinement 'SAINT v7.34A (Bruker, 200?)'
_computing_data_collection 'Bruker SMART'
_computing_data_reduction 'SAINT v7.34A (Bruker, 200?)'
_computing_molecular_graphics 'Olex2 (Dolomanov et al., 2009)'
_computing_publication_material 'Olex2 (Dolomanov et al., 2009)'
_computing_structure_refinement 'ShelXL (Sheldrick, 2015)'
_computing_structure_solution 'ShelXS (Sheldrick, 2008)'
_diffrn_ambient_temperature 293.15
_diffrn_measured_fraction_theta_full 1.000
_diffrn_measured_fraction_theta_max 0.995
_diffrn_measurement_device_type 'CCD area detector'
_diffrn_measurement_method 'phi and omega scans'
_diffrn_radiation_monochromator graphite
_diffrn_radiation_type MoK\a
_diffrn_radiation_wavelength 0.71073
_diffrn_reflns_av_R_equivalents 0.0260
_diffrn_reflns_av_unetI/netI 0.0246
_diffrn_reflns_Laue_measured_fraction_full 1.000
_diffrn_reflns_Laue_measured_fraction_max 0.995
_diffrn_reflns_limit_h_max 21
_diffrn_reflns_limit_h_min -21
_diffrn_reflns_limit_k_max 16
_diffrn_reflns_limit_k_min -16
_diffrn_reflns_limit_l_max 18
_diffrn_reflns_limit_l_min -22
_diffrn_reflns_number 30170
_diffrn_reflns_point_group_measured_fraction_full 1.000
_diffrn_reflns_point_group_measured_fraction_max 0.995
_diffrn_reflns_theta_full 25.242
_diffrn_reflns_theta_max 27.682
_diffrn_reflns_theta_min 1.638
_exptl_absorpt_coefficient_mu 2.029
_exptl_absorpt_correction_T_max 0.7506
_exptl_absorpt_correction_T_min 0.6992
_exptl_absorpt_correction_type multi-scan
_exptl_absorpt_process_details 'SADABS (Sheldrick,1996)'
_exptl_crystal_colour colorless
_exptl_crystal_density_diffrn 1.278
_exptl_crystal_description block
_exptl_crystal_F_000 1404
_exptl_crystal_size_max 0.19
_exptl_crystal_size_mid 0.18
_exptl_crystal_size_min 0.15
_refine_diff_density_max 0.472
_refine_diff_density_min -0.674
_refine_diff_density_rms 0.051
_refine_ls_extinction_coef 0.00266(12)
_refine_ls_extinction_expression Fc^*^=kFc[1+0.001xFc^2^\l^3^/sin(2\q)]^-1/4^
_refine_ls_extinction_method 'SHELXL-2014/8 (Sheldrick 2014'
_refine_ls_goodness_of_fit_ref 1.052
_refine_ls_hydrogen_treatment constr
_refine_ls_matrix_type full
_refine_ls_number_parameters 353
_refine_ls_number_reflns 8246
_refine_ls_number_restraints 120
_refine_ls_restrained_S_all 1.063
_refine_ls_R_factor_all 0.0343
_refine_ls_R_factor_gt 0.0245
_refine_ls_shift/su_max 0.004
_refine_ls_shift/su_mean 0.000
_refine_ls_structure_factor_coef Fsqd
_refine_ls_weighting_details 'w=1/[\s^2^(Fo^2^)+(0.0259P)^2^+0.8161P] where P=(Fo^2^+2Fc^2^)/3'
_refine_ls_weighting_scheme calc
_refine_ls_wR_factor_gt 0.0557
_refine_ls_wR_factor_ref 0.0593
_reflns_Friedel_coverage 0.000
_reflns_number_gt 6807
_reflns_number_total 8246
_reflns_threshold_expression 'I > 2\s(I)'
_cod_data_source_file c7nj01454f2.cif
_cod_data_source_block 4_0m
_cod_database_code 7056358
_shelx_shelxl_version_number 2014/8
_shelx_space_group_comment
;
The symmetry employed for this shelxl refinement is uniquely defined
by the following loop, which should always be used as a source of
symmetry information in preference to the above space-group names.
They are only intended as comments.
;
_shelx_estimated_absorpt_t_max 0.751
_shelx_estimated_absorpt_t_min 0.699
_olex2_refinement_description
;
1. Fixed Uiso
 At 1.2 times of:
  All C(H) groups, All C(H,H) groups
 At 1.5 times of:
  All C(H,H,H) groups
2. Restrained distances
 C19-C20 \\sim C20-C21 \\sim C21-C19 \\sim C19'-C20' \\sim C20'-C21' \\sim
C21'-C19'
 with sigma of 0.02
 Si3-C19 \\sim Si3-C20 \\sim Si3-C21 \\sim Si3-C19' \\sim Si3-C20' \\sim
Si3-C21'
 with sigma of 0.02
3. Rigid bond restraints
 Si2, C16, C17, C18
 with sigma for 1-2 distances of 0.01 and sigma for 1-3 distances of 0.02
 Si3, C19, C20, C21, C19', C20', C21'
 with sigma for 1-2 distances of 0.01 and sigma for 1-3 distances of 0.02
4. Uiso/Uaniso restraints and constraints
Si2 \\sim C16 \\sim C17 \\sim C18: within 2A with sigma of 0.01 and sigma for
terminal atoms of 0.02
Si3 \\sim C19 \\sim C20 \\sim C21 \\sim C19' \\sim C20' \\sim C21': within 2A
with sigma of 0.01 and sigma for terminal atoms of 0.02
5. Others
 Sof(C19')=Sof(H19D)=Sof(H19E)=Sof(H19F)=Sof(C20')=Sof(H20D)=Sof(H20E)=
 Sof(H20F)=Sof(C21')=Sof(H21D)=Sof(H21E)=Sof(H21F)=1-FVAR(1)
 Sof(C19)=Sof(H19A)=Sof(H19B)=Sof(H19C)=Sof(C20)=Sof(H20A)=Sof(H20B)=Sof(H20C)=
 Sof(C21)=Sof(H21A)=Sof(H21B)=Sof(H21C)=FVAR(1)
6.a Secondary CH2 refined with riding coordinates:
 C6(H6A,H6B), C7(H7A,H7B)
6.b Aromatic/amide H refined with riding coordinates:
 C1(H1), C2(H2), C3(H3), C4(H4), C10(H10)
6.c Idealised Me refined as rotating group:
 C8(H8A,H8B,H8C), C12(H12A,H12B,H12C), C13(H13A,H13B,H13C), C14(H14A,H14B,
 H14C), C15(H15A,H15B,H15C), C16(H16A,H16B,H16C), C17(H17A,H17B,H17C), C18(H18A,
 H18B,H18C), C19(H19A,H19B,H19C), C20(H20A,H20B,H20C), C21(H21A,H21B,H21C),
 C19'(H19D,H19E,H19F), C20'(H20D,H20E,H20F), C21'(H21D,H21E,H21F), C22(H22A,
 H22B,H22C), C23(H23A,H23B,H23C), C24(H24A,H24B,H24C)
;
_olex2_submission_special_instructions 'No special instructions were received'

loop_
_space_group_symop_operation_xyz
'x, y, z'
'-x, y, -z+1/2'
'-x, -y, -z'
'x, -y, z-1/2'

loop_
_atom_site_label
_atom_site_type_symbol
_atom_site_fract_x
_atom_site_fract_y
_atom_site_fract_z
_atom_site_U_iso_or_equiv
_atom_site_adp_type
_atom_site_occupancy
_atom_site_site_symmetry_order
_atom_site_calc_flag
_atom_site_refinement_flags_posn
_atom_site_refinement_flags_adp
_atom_site_refinement_flags_occupancy
_atom_site_disorder_assembly
_atom_site_disorder_group
C1 C 0.90414(17) 0.8217(2) 0.51786(18) 0.0677(7) Uani 1 1 d . . . . .
H1 H 0.9130 0.8421 0.5706 0.081 Uiso 1 1 calc R . . . .
C2 C 0.9594(2) 0.8521(3) 0.4737(2) 0.0821(9) Uani 1 1 d . . . . .
H2 H 1.0050 0.8920 0.4959 0.099 Uiso 1 1 calc R . . . .
C3 C 0.9461(2) 0.8226(3) 0.3964(2) 0.0977(11) Uani 1 1 d . . . . .
H3 H 0.9827 0.8423 0.3649 0.117 Uiso 1 1 calc R . . . .
C4 C 0.8791(2) 0.7641(3) 0.3657(2) 0.0909(10) Uani 1 1 d . . . . .
H4 H 0.8692 0.7444 0.3127 0.109 Uiso 1 1 calc R . . . .
C5 C 0.82535(18) 0.7339(2) 0.41336(16) 0.0634(7) Uani 1 1 d . . . . .
C6 C 0.7519(2) 0.6683(3) 0.38379(17) 0.0797(9) Uani 1 1 d . . . . .
H6A H 0.7485 0.6116 0.4215 0.096 Uiso 1 1 calc R . . . .
H6B H 0.7575 0.6345 0.3346 0.096 Uiso 1 1 calc R . . . .
C7 C 0.6737(2) 0.7324(3) 0.37024(18) 0.0886(10) Uani 1 1 d . . . . .
H7A H 0.6814 0.7983 0.3426 0.106 Uiso 1 1 calc R . . . .
H7B H 0.6315 0.6911 0.3367 0.106 Uiso 1 1 calc R . . . .
C8 C 0.5342(3) 0.8530(5) 0.3579(3) 0.154(2) Uani 1 1 d . . . . .
H8A H 0.5693 0.9011 0.3367 0.232 Uiso 1 1 calc GR . . . .
H8B H 0.4861 0.8908 0.3644 0.232 Uiso 1 1 calc GR . . . .
H8C H 0.5195 0.7939 0.3223 0.232 Uiso 1 1 calc GR . . . .
C9 C 0.5781(2) 0.8108(3) 0.4374(2) 0.0848(10) Uani 1 1 d . . . . .
C10 C 0.5379(2) 0.8298(3) 0.5005(3) 0.0968(11) Uani 1 1 d . . . . .
H10 H 0.4971 0.8815 0.4916 0.116 Uiso 1 1 calc R . . . .
C11 C 0.55146(19) 0.7819(3) 0.5726(2) 0.0809(9) Uani 1 1 d . . . . .
C12 C 0.4964(2) 0.8016(4) 0.6297(3) 0.1279(17) Uani 1 1 d . . . . .
H12A H 0.4776 0.7341 0.6462 0.192 Uiso 1 1 calc GR . . . .
H12B H 0.4508 0.8439 0.6047 0.192 Uiso 1 1 calc GR . . . .
H12C H 0.5256 0.8395 0.6749 0.192 Uiso 1 1 calc GR . . . .
C13 C 0.8950(2) 0.4257(3) 0.5115(3) 0.1152(13) Uani 1 1 d . . . . .
H13A H 0.8637 0.3627 0.4936 0.173 Uiso 1 1 calc GR . . . .
H13B H 0.9510 0.4063 0.5278 0.173 Uiso 1 1 calc GR . . . .
H13C H 0.8895 0.4771 0.4693 0.173 Uiso 1 1 calc GR . . . .
C14 C 0.8733(2) 0.3856(3) 0.6798(2) 0.1060(12) Uani 1 1 d . . . . .
H14A H 0.8617 0.4187 0.7265 0.159 Uiso 1 1 calc GR . . . .
H14B H 0.9286 0.3614 0.6896 0.159 Uiso 1 1 calc GR . . . .
H14C H 0.8377 0.3254 0.6654 0.159 Uiso 1 1 calc GR . . . .
C15 C 0.93010(18) 0.5979(3) 0.6330(2) 0.0907(10) Uani 1 1 d . . . . .
H15A H 0.9460 0.6328 0.5889 0.136 Uiso 1 1 calc GR . . . .
H15B H 0.9772 0.5690 0.6672 0.136 Uiso 1 1 calc GR . . . .
H15C H 0.9044 0.6492 0.6617 0.136 Uiso 1 1 calc GR . . . .
C16 C 0.7066(3) 0.3060(3) 0.5228(3) 0.1207(15) Uani 1 1 d . U . . .
H16A H 0.7275 0.3106 0.4750 0.181 Uiso 1 1 calc GR . . . .
H16B H 0.6592 0.2612 0.5141 0.181 Uiso 1 1 calc GR . . . .
H16C H 0.7472 0.2755 0.5638 0.181 Uiso 1 1 calc GR . . . .
C17 C 0.60098(19) 0.4904(3) 0.4683(2) 0.0928(10) Uani 1 1 d . U . . .
H17A H 0.5847 0.5623 0.4782 0.139 Uiso 1 1 calc GR . . . .
H17B H 0.5548 0.4435 0.4621 0.139 Uiso 1 1 calc GR . . . .
H17C H 0.6229 0.4895 0.4211 0.139 Uiso 1 1 calc GR . . . .
C18 C 0.6304(2) 0.4276(4) 0.6403(2) 0.1208(14) Uani 1 1 d . U . . .
H18A H 0.6680 0.3948 0.6826 0.181 Uiso 1 1 calc GR . . . .
H18B H 0.5832 0.3828 0.6264 0.181 Uiso 1 1 calc GR . . . .
H18C H 0.6146 0.4968 0.6568 0.181 Uiso 1 1 calc GR . . . .
C19 C 0.7617(8) 0.6561(6) 0.7661(8) 0.092(3) Uani 0.613(18) 1 d D U P A 1
H19A H 0.7044 0.6502 0.7462 0.137 Uiso 0.613(18) 1 calc GR . P A 1
H19B H 0.7740 0.6312 0.8197 0.137 Uiso 0.613(18) 1 calc GR . P A 1
H19C H 0.7904 0.6131 0.7344 0.137 Uiso 0.613(18) 1 calc GR . P A 1
C20 C 0.9036(5) 0.8110(10) 0.8099(7) 0.118(3) Uani 0.613(18) 1 d D U P A 1
H20A H 0.9358 0.7705 0.7801 0.177 Uiso 0.613(18) 1 calc GR . P A 1
H20B H 0.9119 0.7838 0.8628 0.177 Uiso 0.613(18) 1 calc GR . P A 1
H20C H 0.9194 0.8853 0.8110 0.177 Uiso 0.613(18) 1 calc GR . P A 1
C21 C 0.7369(9) 0.8758(8) 0.8269(6) 0.123(3) Uani 0.613(18) 1 d D U P A 1
H21A H 0.7590 0.9471 0.8347 0.185 Uiso 0.613(18) 1 calc GR . P A 1
H21B H 0.7422 0.8403 0.8770 0.185 Uiso 0.613(18) 1 calc GR . P A 1
H21C H 0.6806 0.8799 0.8023 0.185 Uiso 0.613(18) 1 calc GR . P A 1
C19' C 0.8000(13) 0.6457(8) 0.7710(12) 0.093(4) Uani 0.387(18) 1 d D U P A 2
H19D H 0.7525 0.6141 0.7392 0.140 Uiso 0.387(18) 1 calc GR . P A 2
H19E H 0.8035 0.6251 0.8251 0.140 Uiso 0.387(18) 1 calc GR . P A 2
H19F H 0.8474 0.6211 0.7531 0.140 Uiso 0.387(18) 1 calc GR . P A 2
C20' C 0.8823(9) 0.8485(14) 0.8352(9) 0.109(4) Uani 0.387(18) 1 d D U P A 2
H20D H 0.9313 0.8328 0.8166 0.163 Uiso 0.387(18) 1 calc GR . P A 2
H20E H 0.8839 0.8137 0.8851 0.163 Uiso 0.387(18) 1 calc GR . P A 2
H20F H 0.8776 0.9248 0.8415 0.163 Uiso 0.387(18) 1 calc GR . P A 2
C21' C 0.7011(9) 0.8306(17) 0.8081(9) 0.113(4) Uani 0.387(18) 1 d D U P A 2
H21D H 0.6523 0.8119 0.7716 0.170 Uiso 0.387(18) 1 calc GR . P A 2
H21E H 0.7006 0.9060 0.8199 0.170 Uiso 0.387(18) 1 calc GR . P A 2
H21F H 0.7041 0.7899 0.8558 0.170 Uiso 0.387(18) 1 calc GR . P A 2
C22 C 0.8741(2) 1.0431(3) 0.6697(3) 0.1169(14) Uani 1 1 d . . . . .
H22A H 0.8862 1.0547 0.7256 0.175 Uiso 1 1 calc GR . . . .
H22B H 0.8717 1.1111 0.6429 0.175 Uiso 1 1 calc GR . . . .
H22C H 0.9157 0.9994 0.6548 0.175 Uiso 1 1 calc GR . . . .
C23 C 0.7022(3) 1.0543(3) 0.6875(3) 0.146(2) Uani 1 1 d . . . . .
H23A H 0.6497 1.0208 0.6771 0.219 Uiso 1 1 calc GR . . . .
H23B H 0.6981 1.1255 0.6657 0.219 Uiso 1 1 calc GR . . . .
H23C H 0.7218 1.0582 0.7435 0.219 Uiso 1 1 calc GR . . . .
C24 C 0.7392(2) 0.9925(2) 0.5335(2) 0.1026(12) Uani 1 1 d . . . . .
H24A H 0.7689 0.9452 0.5057 0.154 Uiso 1 1 calc GR . . . .
H24B H 0.7484 1.0657 0.5199 0.154 Uiso 1 1 calc GR . . . .
H24C H 0.6823 0.9765 0.5193 0.154 Uiso 1 1 calc GR . . . .
Gd1 Gd 0.73321(2) 0.71264(2) 0.57135(2) 0.04550(5) Uani 1 1 d . . . . .
N1 N 0.83782(14) 0.76398(17) 0.48891(12) 0.0587(5) Uani 1 1 d . . . . .
N2 N 0.64667(14) 0.75972(18) 0.44372(13) 0.0633(6) Uani 1 1 d . . . . .
N3 N 0.76023(12) 0.53213(15) 0.57285(11) 0.0531(5) Uani 1 1 d . . . . .
N4 N 0.77897(12) 0.84062(15) 0.66665(11) 0.0529(5) Uani 1 1 d . . . . .
O1 O 0.61051(12) 0.71633(17) 0.59632(12) 0.0764(6) Uani 1 1 d . . . . .
Si1 Si 0.85726(5) 0.48633(6) 0.59683(5) 0.06393(19) Uani 1 1 d . . . . .
Si2 Si 0.67938(5) 0.44386(6) 0.55279(5) 0.0682(2) Uani 1 1 d . U . . .
Si3 Si 0.79317(6) 0.79840(7) 0.76236(5) 0.0716(2) Uani 1 1 d D U . . .
Si4 Si 0.77404(5) 0.97336(6) 0.64163(5) 0.06321(19) Uani 1 1 d . . . . .

loop_
_atom_site_aniso_label
_atom_site_aniso_U_11
_atom_site_aniso_U_22
_atom_site_aniso_U_33
_atom_site_aniso_U_23
_atom_site_aniso_U_13
_atom_site_aniso_U_12
C1 0.0706(18) 0.0642(15) 0.0691(18) -0.0001(13) 0.0159(14) -0.0042(13)
C2 0.075(2) 0.0719(19) 0.103(3) 0.0044(18) 0.0266(18) -0.0102(16)
C3 0.101(3) 0.106(3) 0.101(3) 0.006(2) 0.054(2) -0.018(2)
C4 0.114(3) 0.105(2) 0.064(2) -0.0049(18) 0.0442(19) -0.013(2)
C5 0.0832(19) 0.0606(15) 0.0510(15) -0.0014(12) 0.0248(13) -0.0017(13)
C6 0.106(3) 0.088(2) 0.0475(15) -0.0137(14) 0.0226(15) -0.0181(19)
C7 0.097(2) 0.118(3) 0.0449(16) 0.0106(16) 0.0013(15) -0.021(2)
C8 0.100(3) 0.205(5) 0.139(4) 0.086(4) -0.023(3) 0.027(3)
C9 0.070(2) 0.088(2) 0.088(2) 0.0214(18) -0.0077(17) 0.0011(17)
C10 0.065(2) 0.090(2) 0.130(3) 0.004(2) 0.004(2) 0.0189(17)
C11 0.0552(17) 0.089(2) 0.099(3) -0.0339(19) 0.0167(16) -0.0118(16)
C12 0.079(2) 0.169(4) 0.146(4) -0.056(3) 0.047(3) -0.004(2)
C13 0.099(3) 0.129(3) 0.126(3) -0.024(3) 0.041(2) 0.025(2)
C14 0.112(3) 0.081(2) 0.115(3) 0.039(2) -0.004(2) 0.010(2)
C15 0.0684(19) 0.086(2) 0.109(3) 0.0143(19) -0.0039(18) -0.0046(16)
C16 0.125(3) 0.060(2) 0.163(4) -0.022(2) -0.005(3) -0.0104(19)
C17 0.079(2) 0.084(2) 0.107(3) -0.0021(19) -0.0027(18) -0.0260(17)
C18 0.121(3) 0.145(4) 0.102(3) 0.018(3) 0.035(2) -0.053(3)
C19 0.138(7) 0.080(4) 0.058(4) 0.007(3) 0.021(6) -0.011(4)
C20 0.137(5) 0.103(6) 0.087(6) -0.007(4) -0.042(5) 0.000(4)
C21 0.201(9) 0.113(6) 0.068(5) -0.020(4) 0.056(6) 0.011(6)
C19' 0.141(11) 0.088(5) 0.057(6) 0.008(5) 0.033(9) -0.018(6)
C20' 0.138(8) 0.107(9) 0.065(7) -0.012(6) -0.019(6) -0.017(7)
C21' 0.135(8) 0.150(11) 0.065(7) -0.010(7) 0.044(6) 0.014(8)
C22 0.115(3) 0.074(2) 0.156(4) -0.016(2) 0.011(3) -0.037(2)
C23 0.182(5) 0.084(3) 0.204(5) 0.008(3) 0.114(4) 0.046(3)
C24 0.159(4) 0.0574(18) 0.085(2) 0.0105(16) 0.008(2) 0.014(2)
Gd1 0.05480(8) 0.04496(7) 0.03639(7) -0.00002(4) 0.00802(4) -0.00002(5)
N1 0.0717(14) 0.0570(12) 0.0504(12) -0.0009(9) 0.0191(10) -0.0023(10)
N2 0.0657(14) 0.0667(13) 0.0519(13) 0.0071(10) -0.0018(10) -0.0071(11)
N3 0.0584(11) 0.0472(11) 0.0532(12) 0.0021(8) 0.0099(9) -0.0023(9)
N4 0.0613(12) 0.0504(11) 0.0480(11) -0.0055(9) 0.0129(9) -0.0027(9)
O1 0.0610(12) 0.1038(16) 0.0663(12) -0.0071(11) 0.0176(9) 0.0002(11)
Si1 0.0664(5) 0.0553(4) 0.0689(5) 0.0052(3) 0.0103(4) 0.0068(3)
Si2 0.0746(5) 0.0519(4) 0.0767(5) 0.0022(4) 0.0111(4) -0.0146(3)
Si3 0.0964(6) 0.0731(5) 0.0431(4) -0.0095(3) 0.0082(4) 0.0023(4)
Si4 0.0719(5) 0.0467(4) 0.0740(5) -0.0117(3) 0.0213(4) -0.0015(3)

loop_
_atom_type_symbol
_atom_type_description
_atom_type_scat_dispersion_real
_atom_type_scat_dispersion_imag
_atom_type_scat_source
C C 0.0033 0.0016 'International Tables Vol C Tables 4.2.6.8 and 6.1.1.4'
H H 0.0000 0.0000 'International Tables Vol C Tables 4.2.6.8 and 6.1.1.4'
Gd Gd -0.1653 3.9035 'International Tables Vol C Tables 4.2.6.8 and 6.1.1.4'
N N 0.0061 0.0033 'International Tables Vol C Tables 4.2.6.8 and 6.1.1.4'
O O 0.0106 0.0060 'International Tables Vol C Tables 4.2.6.8 and 6.1.1.4'
Si Si 0.0817 0.0704 'International Tables Vol C Tables 4.2.6.8 and 6.1.1.4'

loop_
_geom_angle_atom_site_label_1
_geom_angle_atom_site_label_2
_geom_angle_atom_site_label_3
_geom_angle
C2 C1 H1 118.4
N1 C1 H1 118.4
N1 C1 C2 123.2(3)
C1 C2 H2 120.8
C3 C2 C1 118.3(3)
C3 C2 H2 120.8
C2 C3 H3 120.2
C4 C3 C2 119.5(3)
C4 C3 H3 120.2
C3 C4 H4 120.0
C3 C4 C5 119.9(3)
C5 C4 H4 120.0
C4 C5 C6 122.6(3)
N1 C5 C4 120.6(3)
N1 C5 C6 116.9(2)
C5 C6 H6A 108.8
C5 C6 H6B 108.8
C5 C6 C7 113.7(3)
H6A C6 H6B 107.7
C7 C6 H6A 108.8
C7 C6 H6B 108.8
C6 C7 H7A 109.0
C6 C7 H7B 109.0
H7A C7 H7B 107.8
N2 C7 C6 113.1(2)
N2 C7 H7A 109.0
N2 C7 H7B 109.0
H8A C8 H8B 109.5
H8A C8 H8C 109.5
H8B C8 H8C 109.5
C9 C8 H8A 109.5
C9 C8 H8B 109.5
C9 C8 H8C 109.5
C10 C9 C8 114.8(3)
N2 C9 C8 120.6(4)
N2 C9 C10 124.5(3)
C9 C10 H10 116.0
C11 C10 C9 128.0(3)
C11 C10 H10 116.0
C10 C11 C12 121.2(4)
O1 C11 C10 123.3(3)
O1 C11 C12 115.4(4)
C11 C12 H12A 109.5
C11 C12 H12B 109.5
C11 C12 H12C 109.5
H12A C12 H12B 109.5
H12A C12 H12C 109.5
H12B C12 H12C 109.5
H13A C13 H13B 109.5
H13A C13 H13C 109.5
H13B C13 H13C 109.5
Si1 C13 H13A 109.5
Si1 C13 H13B 109.5
Si1 C13 H13C 109.5
H14A C14 H14B 109.5
H14A C14 H14C 109.5
H14B C14 H14C 109.5
Si1 C14 H14A 109.5
Si1 C14 H14B 109.5
Si1 C14 H14C 109.5
H15A C15 H15B 109.5
H15A C15 H15C 109.5
H15B C15 H15C 109.5
Si1 C15 H15A 109.5
Si1 C15 H15B 109.5
Si1 C15 H15C 109.5
H16A C16 H16B 109.5
H16A C16 H16C 109.5
H16B C16 H16C 109.5
Si2 C16 H16A 109.5
Si2 C16 H16B 109.5
Si2 C16 H16C 109.5
H17A C17 H17B 109.5
H17A C17 H17C 109.5
H17B C17 H17C 109.5
Si2 C17 H17A 109.5
Si2 C17 H17B 109.5
Si2 C17 H17C 109.5
H18A C18 H18B 109.5
H18A C18 H18C 109.5
H18B C18 H18C 109.5
Si2 C18 H18A 109.5
Si2 C18 H18B 109.5
Si2 C18 H18C 109.5
H19A C19 H19B 109.5
H19A C19 H19C 109.5
H19B C19 H19C 109.5
Si3 C19 H19A 109.5
Si3 C19 H19B 109.5
Si3 C19 H19C 109.5
H20A C20 H20B 109.5
H20A C20 H20C 109.5
H20B C20 H20C 109.5
Si3 C20 H20A 109.5
Si3 C20 H20B 109.5
Si3 C20 H20C 109.5
H21A C21 H21B 109.5
H21A C21 H21C 109.5
H21B C21 H21C 109.5
Si3 C21 H21A 109.5
Si3 C21 H21B 109.5
Si3 C21 H21C 109.5
H19D C19' H19E 109.5
H19D C19' H19F 109.5
H19E C19' H19F 109.5
Si3 C19' H19D 109.5
Si3 C19' H19E 109.5
Si3 C19' H19F 109.5
H20D C20' H20E 109.5
H20D C20' H20F 109.5
H20E C20' H20F 109.5
Si3 C20' H20D 109.5
Si3 C20' H20E 109.5
Si3 C20' H20F 109.5
H21D C21' H21E 109.5
H21D C21' H21F 109.5
H21E C21' H21F 109.5
Si3 C21' H21D 109.5
Si3 C21' H21E 109.5
Si3 C21' H21F 109.5
H22A C22 H22B 109.5
H22A C22 H22C 109.5
H22B C22 H22C 109.5
Si4 C22 H22A 109.5
Si4 C22 H22B 109.5
Si4 C22 H22C 109.5
H23A C23 H23B 109.5
H23A C23 H23C 109.5
H23B C23 H23C 109.5
Si4 C23 H23A 109.5
Si4 C23 H23B 109.5
Si4 C23 H23C 109.5
H24A C24 H24B 109.5
H24A C24 H24C 109.5
H24B C24 H24C 109.5
Si4 C24 H24A 109.5
Si4 C24 H24B 109.5
Si4 C24 H24C 109.5
N2 Gd1 N1 77.93(8)
N3 Gd1 N1 95.45(7)
N3 Gd1 N2 108.91(7)
N3 Gd1 N4 129.02(7)
N4 Gd1 N1 93.22(7)
N4 Gd1 N2 122.03(7)
O1 Gd1 N1 152.10(8)
O1 Gd1 N2 75.98(8)
O1 Gd1 N3 102.17(7)
O1 Gd1 N4 92.29(7)
C1 N1 Gd1 122.68(18)
C5 N1 C1 118.4(2)
C5 N1 Gd1 118.86(18)
C7 N2 Gd1 119.40(19)
C9 N2 C7 117.3(3)
C9 N2 Gd1 123.3(2)
Si1 N3 Gd1 120.66(10)
Si1 N3 Si2 120.99(12)
Si2 N3 Gd1 118.31(10)
Si3 N4 Gd1 116.28(10)
Si4 N4 Gd1 119.56(10)
Si4 N4 Si3 122.30(11)
C11 O1 Gd1 130.3(2)
C13 Si1 C14 108.18(19)
C13 Si1 C15 105.15(18)
C15 Si1 C14 104.57(16)
N3 Si1 C13 113.50(15)
N3 Si1 C14 113.32(15)
N3 Si1 C15 111.44(13)
C17 Si2 C16 104.00(19)
C17 Si2 C18 108.20(19)
C18 Si2 C16 107.2(2)
N3 Si2 C16 114.31(16)
N3 Si2 C17 111.63(12)
N3 Si2 C18 111.11(15)
C19 Si3 C20 109.2(4)
C19 Si3 C21 106.9(4)
C21 Si3 C20 105.5(3)
C19' Si3 C21' 102.5(6)
C20' Si3 C19' 104.6(6)
C20' Si3 C21' 105.0(5)
N4 Si3 C19 109.9(4)
N4 Si3 C20 109.6(4)
N4 Si3 C21 115.5(3)
N4 Si3 C19' 112.1(6)
N4 Si3 C20' 119.5(5)
N4 Si3 C21' 111.4(5)
C23 Si4 C22 105.3(2)
C24 Si4 C22 106.91(19)
C24 Si4 C23 104.8(2)
N4 Si4 C22 112.77(15)
N4 Si4 C23 114.72(16)
N4 Si4 C24 111.66(12)

loop_
_geom_bond_atom_site_label_1
_geom_bond_atom_site_label_2
_geom_bond_distance
C1 H1 0.9300
C1 C2 1.366(4)
C1 N1 1.338(4)
C2 H2 0.9300
C2 C3 1.361(5)
C3 H3 0.9300
C3 C4 1.359(5)
C4 H4 0.9300
C4 C5 1.388(4)
C5 C6 1.484(4)
C5 N1 1.335(3)
C6 H6A 0.9700
C6 H6B 0.9700
C6 C7 1.515(5)
C7 H7A 0.9700
C7 H7B 0.9700
C7 N2 1.469(4)
C8 H8A 0.9600
C8 H8B 0.9600
C8 H8C 0.9600
C8 C9 1.520(5)
C9 C10 1.410(5)
C9 N2 1.301(4)
C10 H10 0.9300
C10 C11 1.360(5)
C11 C12 1.500(5)
C11 O1 1.288(4)
C12 H12A 0.9600
C12 H12B 0.9600
C12 H12C 0.9600
C13 H13A 0.9600
C13 H13B 0.9600
C13 H13C 0.9600
C13 Si1 1.874(4)
C14 H14A 0.9600
C14 H14B 0.9600
C14 H14C 0.9600
C14 Si1 1.882(3)
C15 H15A 0.9600
C15 H15B 0.9600
C15 H15C 0.9600
C15 Si1 1.875(3)
C16 H16A 0.9600
C16 H16B 0.9600
C16 H16C 0.9600
C16 Si2 1.874(4)
C17 H17A 0.9600
C17 H17B 0.9600
C17 H17C 0.9600
C17 Si2 1.857(3)
C18 H18A 0.9600
C18 H18B 0.9600
C18 H18C 0.9600
C18 Si2 1.869(4)
C19 H19A 0.9600
C19 H19B 0.9600
C19 H19C 0.9600
C19 Si3 1.851(7)
C20 H20A 0.9600
C20 H20B 0.9600
C20 H20C 0.9600
C20 Si3 1.883(7)
C21 H21A 0.9600
C21 H21B 0.9600
C21 H21C 0.9600
C21 Si3 1.864(6)
C19' H19D 0.9600
C19' H19E 0.9600
C19' H19F 0.9600
C19' Si3 1.906(10)
C20' H20D 0.9600
C20' H20E 0.9600
C20' H20F 0.9600
C20' Si3 1.865(9)
C21' H21D 0.9600
C21' H21E 0.9600
C21' H21F 0.9600
C21' Si3 1.913(9)
C22 H22A 0.9600
C22 H22B 0.9600
C22 H22C 0.9600
C22 Si4 1.869(3)
C23 H23A 0.9600
C23 H23B 0.9600
C23 H23C 0.9600
C23 Si4 1.864(4)
C24 H24A 0.9600
C24 H24B 0.9600
C24 H24C 0.9600
C24 Si4 1.860(4)
Gd1 N1 2.551(2)
Gd1 N2 2.463(2)
Gd1 N3 2.2892(19)
Gd1 N4 2.3109(19)
Gd1 O1 2.188(2)
N3 Si1 1.700(2)
N3 Si2 1.728(2)
N4 Si3 1.707(2)
N4 Si4 1.704(2)
